data_4318625
loop_
_publ_author_name
'Takashi Komuro'
'Hiroyuki Kawaguchi'
'Kazuyuki Tatsumi'

_publ_contact_author_address
;
Research Center for Materials Science, and Department of Chemistry, 
Graduate School of Science, Nagoya University, Furo-cho, Chikusa-ku, 
Nagoya 464-8602, Japan,
;
_publ_contact_author_email ' i45100a@nucc.cc.nagoya-u.ac.jp'
_publ_contact_author_fax ' +81-52-789-2943'
_publ_contact_author_name ' Kazuyuki Tatsumi'
_publ_section_title
;
 Synthesis and Reactions of Triphenylsilanethiolato Complexes of
 Manganese(II), Iron(II), Cobalt(II), and Nickel(II)
;
_journal_name_full 'Inorganic Chemistry'
_journal_page_first 5083
_journal_page_last 5090
_journal_paper_doi 10.1021/ic025715c
_journal_volume 41
_journal_year 2002
_chemical_formula_moiety 'C44 H50 Cl4 N2 Ni S2 Si2 '
_chemical_formula_sum 'C44 H50 Cl4 N2 Ni S2 Si2'
_chemical_formula_weight 927.70
_space_group_IT_number 15
_symmetry_cell_setting monoclinic
_symmetry_Int_Tables_number 15
_symmetry_space_group_name_Hall '-C 2yc'
_symmetry_space_group_name_H-M 'C 1 2/c 1'
_cell_angle_alpha 90
_cell_angle_beta 122.860(7)
_cell_angle_gamma 90
_cell_formula_units_Z 8
_cell_length_a 35.806(6)
_cell_length_b 11.0410(8)
_cell_length_c 27.789(4)
_cell_measurement_temperature 173.2
_cell_volume 9228(2)
_computing_cell_refinement CrystalClear
_computing_data_collection CrystalClear
_computing_data_reduction CrystalStructure
_computing_publication_material 'CrystalStructure Ver. 2.00'
_computing_structure_refinement CRYSTALS
_computing_structure_solution SHELXS97
_diffrn_measurement_device_type 'Rigaku RAXIS-IV Imaging Plate'
_diffrn_measurement_method \w
_diffrn_radiation_type 'Mo K\a'
_diffrn_radiation_wavelength 0.7107
_diffrn_reflns_limit_h_max 43
_diffrn_reflns_limit_h_min 0
_diffrn_reflns_limit_k_max 13
_diffrn_reflns_limit_k_min 0
_diffrn_reflns_limit_l_max 28
_diffrn_reflns_limit_l_min -33
_diffrn_reflns_number 4629
_exptl_absorpt_coefficient_mu 0.827
_exptl_absorpt_correction_type none
_exptl_crystal_colour yellow
_exptl_crystal_density_diffrn 1.335
_exptl_crystal_density_method 'not measured'
_exptl_crystal_description unknown
_exptl_crystal_size_max 0.500
_exptl_crystal_size_mid 0.400
_exptl_crystal_size_min 0.200
_refine_diff_density_max 0.80
_refine_diff_density_min -0.81
_refine_ls_extinction_method none
_refine_ls_goodness_of_fit_ref 1.051
_refine_ls_hydrogen_treatment refall
_refine_ls_number_parameters 535
_refine_ls_number_reflns 4604
_refine_ls_R_factor_gt 0.0610
_refine_ls_shift/su_max 0.0080
_refine_ls_structure_factor_coef F
_refine_ls_weighting_details 'w = 1/[\s^2^(Fo) + 0.00002|Fo|^2^]'
_refine_ls_weighting_scheme calc
_refine_ls_wR_factor_ref 0.0930
_reflns_number_gt 4604
_reflns_number_total 0
_reflns_threshold_expression F^2^>2.0\s(F^2^)
_cod_data_source_file ic025715c_s1_08.cif
_cod_data_source_block Ni(SSiPh3)2(tmeda)
_cod_original_cell_volume 9227(2)
_cod_original_formula_sum 'C44 H50 Cl4 N2 Ni S2 Si2 '
_cod_database_code 4318625

loop_
_symmetry_equiv_pos_as_xyz
x,y,z
-x,y,1/2-z
-x,-y,-z
x,-y,1/2+z
1/2+x,1/2+y,z
1/2-x,1/2+y,1/2-z
1/2-x,1/2-y,-z
1/2+x,1/2-y,1/2+z

loop_
_atom_site_label
_atom_site_type_symbol
_atom_site_fract_x
_atom_site_fract_y
_atom_site_fract_z
_atom_site_U_iso_or_equiv
_atom_site_adp_type
_atom_site_occupancy
_atom_site_calc_flag
_atom_site_refinement_flags
_atom_site_disorder_assembly
_atom_site_disorder_group
Ni(1) Ni 0.15528(2) 0.42145(7) 0.14316(3) 0.0271(2) Uani 1.00 d . . .
Cl(1) Cl 0.27086(9) -0.1607(3) 0.1200(1) 0.117(1) Uani 1.00 d . . .
Cl(2) Cl 0.2101(1) -0.1041(4) -0.0002(1) 0.129(1) Uani 1.00 d . . .
Cl(3) Cl -0.0119(3) 0.4020(8) -0.1975(3) 0.125(2) Uiso 0.50 d P . .
Cl(4) Cl 0.0003(6) 0.325(2) -0.2162(7) 0.254(7) Uiso 0.50 d P . .
Cl(5) Cl 0.0000 -0.039(3) -0.2500 0.50(1) Uiso 2.00 d SP . .
Cl(6) Cl 0.0000 -0.253(4) -0.2500 0.65(2) Uiso 2.00 d SP . .
S(1) S 0.11642(5) 0.4821(2) 0.05019(6) 0.0367(4) Uani 1.00 d . . .
S(2) S 0.17313(5) 0.2508(2) 0.19735(7) 0.0337(4) Uani 1.00 d . . .
Si(1) Si 0.13291(5) 0.3766(2) 0.00143(7) 0.0331(5) Uani 1.00 d . . .
Si(2) Si 0.11609(5) 0.1416(2) 0.16595(7) 0.0297(4) Uani 1.00 d . . .
N(1) N 0.2175(2) 0.5048(5) 0.1878(2) 0.037(1) Uani 1.00 d . . .
N(2) N 0.1336(2) 0.5540(5) 0.1776(2) 0.038(1) Uani 1.00 d . . .
C(1) C 0.2144(2) 0.5795(7) 0.2304(3) 0.045(2) Uani 1.00 d . . .
C(2) C 0.1711(2) 0.6428(7) 0.2039(3) 0.049(2) Uani 1.00 d . . .
C(3) C 0.2559(2) 0.4232(7) 0.2176(3) 0.045(2) Uani 1.00 d . . .
C(4) C 0.2246(2) 0.5846(7) 0.1508(3) 0.052(2) Uani 1.00 d . . .
C(5) C 0.1284(3) 0.5026(8) 0.2232(3) 0.060(2) Uani 1.00 d . . .
C(6) C 0.0913(2) 0.6173(8) 0.1357(3) 0.051(2) Uani 1.00 d . . .
C(7) C 0.1913(2) 0.3150(7) 0.0444(3) 0.038(2) Uani 1.00 d . . .
C(8) C 0.2018(2) 0.2213(7) 0.0826(3) 0.045(2) Uani 1.00 d . . .
C(9) C 0.2450(2) 0.1734(8) 0.1152(3) 0.053(2) Uani 1.00 d . . .
C(10) C 0.2772(3) 0.2195(9) 0.1094(3) 0.060(3) Uani 1.00 d . . .
C(11) C 0.2678(3) 0.3092(10) 0.0709(4) 0.078(3) Uani 1.00 d . . .
C(12) C 0.2252(2) 0.3597(9) 0.0392(3) 0.059(2) Uani 1.00 d . . .
C(13) C 0.1270(2) 0.4762(7) -0.0583(3) 0.039(2) Uani 1.00 d . . .
C(14) C 0.1311(3) 0.5990(8) -0.0537(3) 0.058(2) Uani 1.00 d . . .
C(15) C 0.1242(3) 0.6703(9) -0.0995(4) 0.080(3) Uani 1.00 d . . .
C(16) C 0.1146(3) 0.619(1) -0.1496(4) 0.086(4) Uani 1.00 d . . .
C(17) C 0.1114(4) 0.496(1) -0.1540(4) 0.126(5) Uani 1.00 d . . .
C(18) C 0.1170(4) 0.4261(10) -0.1087(3) 0.096(3) Uani 1.00 d . . .
C(19) C 0.0932(2) 0.2469(7) -0.0348(3) 0.039(2) Uani 1.00 d . . .
C(20) C 0.0483(2) 0.2608(7) -0.0549(3) 0.047(2) Uani 1.00 d . . .
C(21) C 0.0172(2) 0.1707(8) -0.0851(3) 0.053(2) Uani 1.00 d . . .
C(22) C 0.0308(3) 0.0639(9) -0.0957(3) 0.062(3) Uani 1.00 d . . .
C(23) C 0.0751(3) 0.0486(9) -0.0767(4) 0.070(3) Uani 1.00 d . . .
C(24) C 0.1059(2) 0.1365(7) -0.0467(3) 0.051(2) Uani 1.00 d . . .
C(25) C 0.1106(2) 0.0286(6) 0.1123(2) 0.033(2) Uani 1.00 d . . .
C(26) C 0.0689(2) -0.0179(6) 0.0690(3) 0.039(2) Uani 1.00 d . . .
C(27) C 0.0648(3) -0.1078(7) 0.0320(3) 0.050(2) Uani 1.00 d . . .
C(28) C 0.1014(3) -0.1562(7) 0.0367(3) 0.058(2) Uani 1.00 d . . .
C(29) C 0.1443(3) -0.1117(7) 0.0789(3) 0.060(2) Uani 1.00 d . . .
C(30) C 0.1481(2) -0.0235(7) 0.1159(3) 0.040(2) Uani 1.00 d . . .
C(31) C 0.0634(2) 0.2322(6) 0.1332(3) 0.039(2) Uani 1.00 d . . .
C(32) C 0.0459(2) 0.2867(7) 0.0782(3) 0.042(2) Uani 1.00 d . . .
C(33) C 0.0066(2) 0.3570(8) 0.0543(4) 0.054(2) Uani 1.00 d . . .
C(34) C -0.0152(3) 0.3729(9) 0.0823(4) 0.072(3) Uani 1.00 d . . .
C(35) C 0.0016(3) 0.3180(9) 0.1347(4) 0.076(3) Uani 1.00 d . . .
C(36) C 0.0398(2) 0.2485(8) 0.1603(3) 0.056(2) Uani 1.00 d . . .
C(37) C 0.1220(2) 0.0542(6) 0.2285(3) 0.033(2) Uani 1.00 d . . .
C(38) C 0.1434(2) 0.1025(7) 0.2836(3) 0.042(2) Uani 1.00 d . . .
C(39) C 0.1453(3) 0.0410(9) 0.3277(3) 0.063(3) Uani 1.00 d . . .
C(40) C 0.1249(3) -0.0712(9) 0.3182(4) 0.069(3) Uani 1.00 d . . .
C(41) C 0.1027(3) -0.1217(9) 0.2634(3) 0.063(3) Uani 1.00 d . . .
C(42) C 0.1013(2) -0.0600(7) 0.2198(3) 0.050(2) Uani 1.00 d . . .
C(43) C 0.2644(3) -0.0942(10) 0.0586(4) 0.075(3) Uani 1.00 d . . .
C(44) C 0.0088(5) 0.264(2) -0.2185(6) 0.049(4) Uiso 0.50 d P . .
C(45) C 0.0430(5) -0.161(2) -0.2045(6) 0.056(4) Uiso 0.50 d P . .
H(1) H 0.2171(2) 0.5259(7) 0.2598(3) 0.054(3) Uiso 1.00 calc . . .
H(2) H 0.2384(2) 0.6382(7) 0.2477(3) 0.054(3) Uiso 1.00 calc . . .
H(3) H 0.1682(2) 0.6959(7) 0.1743(3) 0.058(3) Uiso 1.00 calc . . .
H(4) H 0.1700(2) 0.6906(7) 0.2325(3) 0.058(3) Uiso 1.00 calc . . .
H(5) H 0.2519(2) 0.3702(7) 0.2423(3) 0.051(2) Uiso 1.00 calc . . .
H(6) H 0.2586(2) 0.3750(7) 0.1904(3) 0.051(2) Uiso 1.00 calc . . .
H(7) H 0.2827(2) 0.4710(7) 0.2407(3) 0.051(2) Uiso 1.00 calc . . .
H(8) H 0.2517(2) 0.6312(7) 0.1738(3) 0.062(3) Uiso 1.00 calc . . .
H(9) H 0.2270(2) 0.5351(7) 0.1237(3) 0.062(3) Uiso 1.00 calc . . .
H(10) H 0.1995(2) 0.6392(7) 0.1302(3) 0.062(3) Uiso 1.00 calc . . .
H(11) H 0.1222(3) 0.5675(8) 0.2414(3) 0.070(3) Uiso 1.00 calc . . .
H(12) H 0.1040(3) 0.4452(8) 0.2063(3) 0.070(3) Uiso 1.00 calc . . .
H(13) H 0.1556(3) 0.4616(8) 0.2516(3) 0.070(3) Uiso 1.00 calc . . .
H(14) H 0.0851(2) 0.6812(8) 0.1543(3) 0.061(3) Uiso 1.00 calc . . .
H(15) H 0.0938(2) 0.6518(8) 0.1054(3) 0.061(3) Uiso 1.00 calc . . .
H(16) H 0.0673(2) 0.5586(8) 0.1194(3) 0.061(3) Uiso 1.00 calc . . .
H(17) H 0.1787(2) 0.1887(7) 0.0869(3) 0.054(2) Uiso 1.00 calc . . .
H(18) H 0.2515(2) 0.1068(8) 0.1414(3) 0.063(3) Uiso 1.00 calc . . .
H(19) H 0.3073(3) 0.1888(9) 0.1331(3) 0.071(3) Uiso 1.00 calc . . .
H(20) H 0.2910(3) 0.3407(10) 0.0665(4) 0.088(4) Uiso 1.00 calc . . .
H(21) H 0.2186(2) 0.4246(9) 0.0122(3) 0.069(3) Uiso 1.00 calc . . .
H(22) H 0.1380(3) 0.6375(8) -0.0184(3) 0.068(3) Uiso 1.00 calc . . .
H(23) H 0.1269(3) 0.7576(9) -0.0951(4) 0.093(4) Uiso 1.00 calc . . .
H(24) H 0.1088(3) 0.669(1) -0.1817(4) 0.100(4) Uiso 1.00 calc . . .
H(25) H 0.1066(4) 0.458(1) -0.1882(4) 0.145(6) Uiso 1.00 calc . . .
H(26) H 0.1139(4) 0.3388(10) -0.1129(3) 0.106(5) Uiso 1.00 calc . . .
H(27) H 0.0383(2) 0.3361(7) -0.0474(3) 0.056(3) Uiso 1.00 calc . . .
H(28) H -0.0138(2) 0.1830(8) -0.0988(3) 0.063(3) Uiso 1.00 calc . . .
H(29) H 0.0093(3) -0.0002(9) -0.1161(3) 0.074(3) Uiso 1.00 calc . . .
H(30) H 0.0846(3) -0.0272(9) -0.0844(4) 0.082(4) Uiso 1.00 calc . . .
H(31) H 0.1367(2) 0.1241(7) -0.0342(3) 0.059(3) Uiso 1.00 calc . . .
H(32) H 0.0423(2) 0.0144(6) 0.0654(3) 0.046(2) Uiso 1.00 calc . . .
H(33) H 0.0355(3) -0.1358(7) 0.0020(3) 0.060(3) Uiso 1.00 calc . . .
H(34) H 0.0983(3) -0.2200(7) 0.0108(3) 0.065(3) Uiso 1.00 calc . . .
H(35) H 0.1708(3) -0.1452(7) 0.0826(3) 0.070(3) Uiso 1.00 calc . . .
H(36) H 0.1774(2) 0.0051(7) 0.1457(3) 0.048(2) Uiso 1.00 calc . . .
H(37) H 0.1565(2) 0.1826(7) 0.2904(3) 0.051(2) Uiso 1.00 calc . . .
H(38) H 0.1614(3) 0.0753(9) 0.3659(3) 0.074(3) Uiso 1.00 calc . . .
H(39) H 0.1258(3) -0.1139(9) 0.3494(4) 0.082(4) Uiso 1.00 calc . . .
H(40) H 0.0887(3) -0.2006(9) 0.2558(3) 0.075(3) Uiso 1.00 calc . . .
H(41) H 0.0859(2) -0.0949(7) 0.1817(3) 0.058(3) Uiso 1.00 calc . . .
H(42) H 0.0610(2) 0.2759(7) 0.0583(3) 0.049(2) Uiso 1.00 calc . . .
H(43) H -0.0054(2) 0.3937(8) 0.0169(4) 0.061(3) Uiso 1.00 calc . . .
H(44) H -0.0419(3) 0.4220(9) 0.0653(4) 0.078(3) Uiso 1.00 calc . . .
H(45) H -0.0140(3) 0.3284(9) 0.1541(4) 0.086(4) Uiso 1.00 calc . . .
H(46) H 0.0510(2) 0.2115(8) 0.1974(3) 0.067(3) Uiso 1.00 calc . . .

loop_
_atom_site_aniso_label
_atom_site_aniso_U_11
_atom_site_aniso_U_22
_atom_site_aniso_U_33
_atom_site_aniso_U_12
_atom_site_aniso_U_13
_atom_site_aniso_U_23
Ni(1) 0.0282(4) 0.0224(5) 0.0302(4) -0.0022(3) 0.0121(3) -0.0014(3)
Cl(1) 0.085(2) 0.119(3) 0.140(2) 0.029(2) 0.065(2) 0.082(2)
Cl(2) 0.089(2) 0.187(4) 0.082(2) -0.012(2) 0.036(2) -0.009(2)
S(1) 0.0404(8) 0.038(1) 0.0314(7) 0.0093(7) 0.0167(7) 0.0034(7)
S(2) 0.0271(7) 0.0258(9) 0.0448(8) -0.0030(7) 0.0089(7) 0.0072(6)
Si(1) 0.0345(8) 0.031(1) 0.0336(9) 0.0017(7) 0.0173(8) 0.0012(7)
Si(2) 0.0264(7) 0.0222(10) 0.0383(9) -0.0007(7) 0.0122(7) 0.0024(7)
N(1) 0.034(3) 0.029(3) 0.044(3) -0.007(2) 0.020(2) -0.003(2)
N(2) 0.043(3) 0.027(3) 0.042(3) -0.005(2) 0.023(2) -0.005(2)
C(1) 0.044(4) 0.044(5) 0.047(4) -0.013(3) 0.018(3) -0.020(3)
C(2) 0.052(4) 0.034(5) 0.058(4) -0.006(3) 0.027(4) -0.012(3)
C(3) 0.025(3) 0.048(5) 0.056(4) -0.004(3) 0.012(3) 0.003(3)
C(4) 0.052(4) 0.048(5) 0.056(4) -0.013(4) 0.027(4) 0.008(4)
C(5) 0.074(5) 0.046(5) 0.055(4) -0.007(4) 0.042(4) -0.009(4)
C(6) 0.045(4) 0.049(5) 0.058(4) 0.013(4) 0.026(3) -0.003(3)
C(7) 0.037(3) 0.038(4) 0.040(3) 0.002(3) 0.020(3) -0.002(3)
C(8) 0.046(4) 0.047(5) 0.041(3) 0.008(3) 0.021(3) -0.001(3)
C(9) 0.056(4) 0.055(6) 0.047(4) 0.017(4) 0.018(4) 0.011(4)
C(10) 0.041(4) 0.068(6) 0.069(5) 0.015(5) 0.022(4) -0.001(4)
C(11) 0.040(4) 0.078(7) 0.103(7) 0.003(6) 0.041(4) 0.007(4)
C(12) 0.042(4) 0.071(7) 0.059(4) 0.006(4) 0.025(4) 0.016(4)
C(13) 0.034(3) 0.041(5) 0.040(3) -0.001(3) 0.021(3) 0.002(3)
C(14) 0.067(5) 0.042(5) 0.060(4) 0.003(4) 0.040(4) 0.008(4)
C(15) 0.078(6) 0.056(7) 0.099(7) 0.012(5) 0.053(5) 0.034(5)
C(16) 0.088(6) 0.107(10) 0.055(5) -0.007(6) 0.041(5) 0.032(6)
C(17) 0.16(1) 0.12(1) 0.074(6) -0.042(7) 0.087(7) -0.001(9)
C(18) 0.139(9) 0.072(8) 0.055(5) -0.016(5) 0.062(6) -0.007(6)
C(19) 0.044(4) 0.037(4) 0.036(3) -0.003(3) 0.021(3) 0.001(3)
C(20) 0.049(4) 0.040(5) 0.052(4) 0.002(3) 0.025(3) 0.003(3)
C(21) 0.044(4) 0.059(6) 0.054(4) -0.012(4) 0.016(4) -0.005(4)
C(22) 0.070(5) 0.052(6) 0.064(5) -0.024(4) 0.023(5) -0.014(4)
C(23) 0.082(6) 0.045(6) 0.076(5) -0.010(4) 0.038(5) -0.021(4)
C(24) 0.056(4) 0.032(4) 0.060(4) 0.003(3) 0.030(4) -0.005(3)
C(25) 0.033(3) 0.024(4) 0.039(3) 0.004(3) 0.015(3) 0.011(3)
C(26) 0.043(4) 0.028(4) 0.045(3) -0.002(3) 0.018(3) -0.006(3)
C(27) 0.057(4) 0.044(5) 0.049(4) 0.004(3) 0.023(4) -0.008(4)
C(28) 0.080(5) 0.034(5) 0.049(4) -0.002(3) 0.033(4) -0.001(4)
C(29) 0.067(5) 0.037(5) 0.070(5) 0.015(4) 0.047(4) 0.008(4)
C(30) 0.043(3) 0.032(4) 0.045(3) 0.005(3) 0.023(3) 0.011(3)
C(31) 0.035(3) 0.020(4) 0.054(4) -0.006(3) 0.018(3) -0.004(3)
C(32) 0.038(3) 0.035(4) 0.051(4) 0.002(3) 0.011(3) 0.016(3)
C(33) 0.046(4) 0.032(5) 0.074(5) 0.000(4) 0.000(4) 0.013(3)
C(34) 0.039(4) 0.047(6) 0.109(7) 0.010(5) 0.026(5) 0.007(4)
C(35) 0.043(4) 0.067(7) 0.106(7) 0.011(5) 0.043(5) -0.003(4)
C(36) 0.046(4) 0.056(6) 0.065(5) 0.002(4) 0.030(4) 0.005(4)
C(37) 0.027(3) 0.029(4) 0.041(3) 0.002(3) 0.016(3) 0.000(2)
C(38) 0.047(4) 0.040(5) 0.040(3) -0.002(3) 0.016(3) -0.005(3)
C(39) 0.080(6) 0.059(6) 0.047(4) 0.013(4) 0.034(4) 0.006(4)
C(40) 0.084(6) 0.058(6) 0.064(5) 0.008(4) 0.049(5) 0.022(5)
C(41) 0.073(5) 0.053(6) 0.062(5) -0.017(4) 0.036(4) 0.004(4)
C(42) 0.064(4) 0.033(5) 0.049(4) -0.012(3) 0.028(4) 0.001(3)
C(43) 0.073(5) 0.080(8) 0.071(5) -0.005(5) 0.040(5) 0.006(5)

loop_
_atom_type_symbol
_atom_type_description
_atom_type_scat_dispersion_real
_atom_type_scat_dispersion_imag
_atom_type_scat_source
C C 0.003 0.002
;International Tables for Crystallography
(1992, Vol. C, Tables 4.2.6.8 and 6.1.1.1)
;
H H 0.000 0.000
;International Tables for Crystallography
(1992, Vol. C, Table 6.1.1.2)
;
N N 0.006 0.003
;International Tables for Crystallography
(1992, Vol. C, Tables 4.2.6.8 and 6.1.1.1)
;
Cl Cl 0.148 0.159
;International Tables for Crystallography
(1992, Vol. C, Tables 4.2.6.8 and 6.1.1.1)
;
S S 0.125 0.123
;International Tables for Crystallography
(1992, Vol. C, Tables 4.2.6.8 and 6.1.1.1)
;
Si Si 0.082 0.070
;International Tables for Crystallography
(1992, Vol. C, Tables 4.2.6.8 and 6.1.1.1)
;
Ni Ni 0.339 1.112
;International Tables for Crystallography
(1992, Vol. C, Tables 4.2.6.8 and 6.1.1.1)
;

loop_
_geom_angle_atom_site_label_1
_geom_angle_atom_site_label_2
_geom_angle_atom_site_label_3
_geom_angle
_geom_angle_site_symmetry_1
_geom_angle_site_symmetry_2
_geom_angle_site_symmetry_3
_geom_angle_publ_flag
S(1) Ni(1) S(2) 140.83(7) . . . yes
S(1) Ni(1) N(1) 110.2(2) . . . yes
S(1) Ni(1) N(2) 99.3(1) . . . yes
S(2) Ni(1) N(1) 98.4(2) . . . yes
S(2) Ni(1) N(2) 108.3(2) . . . yes
N(1) Ni(1) N(2) 87.7(2) . . . yes
Cl(4) Cl(3) C(44) 8(1) . . . yes
Cl(3) Cl(4) C(44) 158(2) . . . yes
Cl(6) Cl(5) C(45) 45.4(8) . . . yes
Cl(5) Cl(6) C(45) 53(1) . . . yes
Ni(1) S(1) Si(1) 110.94(9) . . . yes
Ni(1) S(2) Si(2) 109.75(7) . . . yes
S(1) Si(1) C(7) 113.3(2) . . . yes
S(1) Si(1) C(13) 107.7(3) . . . yes
S(1) Si(1) C(19) 111.8(3) . . . yes
C(7) Si(1) C(13) 108.7(3) . . . yes
C(7) Si(1) C(19) 108.8(3) . . . yes
C(13) Si(1) C(19) 106.3(3) . . . yes
S(2) Si(2) C(25) 111.7(2) . . . yes
S(2) Si(2) C(31) 112.9(2) . . . yes
S(2) Si(2) C(37) 108.0(2) . . . yes
C(25) Si(2) C(31) 109.0(3) . . . yes
C(25) Si(2) C(37) 107.6(3) . . . yes
C(31) Si(2) C(37) 107.4(4) . . . yes
Ni(1) N(1) C(1) 101.7(4) . . . yes
Ni(1) N(1) C(3) 115.9(4) . . . yes
Ni(1) N(1) C(4) 112.4(3) . . . yes
C(1) N(1) C(3) 110.0(5) . . . yes
C(1) N(1) C(4) 109.7(6) . . . yes
C(3) N(1) C(4) 107.1(6) . . . yes
Ni(1) N(2) C(2) 103.0(5) . . . yes
Ni(1) N(2) C(5) 111.5(5) . . . yes
Ni(1) N(2) C(6) 115.9(5) . . . yes
C(2) N(2) C(5) 109.1(5) . . . yes
C(2) N(2) C(6) 109.7(5) . . . yes
C(5) N(2) C(6) 107.5(7) . . . yes
N(1) C(1) C(2) 112.0(5) . . . yes
N(2) C(2) C(1) 110.7(6) . . . yes
Si(1) C(7) C(8) 120.2(6) . . . yes
Si(1) C(7) C(12) 122.5(5) . . . yes
C(8) C(7) C(12) 117.2(6) . . . yes
C(7) C(8) C(9) 121.7(8) . . . yes
C(8) C(9) C(10) 119.6(8) . . . yes
C(9) C(10) C(11) 120.5(7) . . . yes
C(10) C(11) C(12) 120.4(10) . . . yes
C(7) C(12) C(11) 120.6(9) . . . yes
Si(1) C(13) C(14) 122.6(6) . . . yes
Si(1) C(13) C(18) 120.3(7) . . . yes
C(14) C(13) C(18) 117.1(8) . . . yes
C(13) C(14) C(15) 121.2(8) . . . yes
C(14) C(15) C(16) 121.2(10) . . . yes
C(15) C(16) C(17) 117(1) . . . yes
C(16) C(17) C(18) 120(1) . . . yes
C(13) C(18) C(17) 121(1) . . . yes
Si(1) C(19) C(20) 120.3(6) . . . yes
Si(1) C(19) C(24) 122.7(6) . . . yes
C(20) C(19) C(24) 116.9(6) . . . yes
C(19) C(20) C(21) 122.4(8) . . . yes
C(20) C(21) C(22) 119.2(8) . . . yes
C(21) C(22) C(23) 119.4(8) . . . yes
C(22) C(23) C(24) 121.8(9) . . . yes
C(19) C(24) C(23) 120.3(8) . . . yes
Si(2) C(25) C(26) 121.7(6) . . . yes
Si(2) C(25) C(30) 122.0(4) . . . yes
C(26) C(25) C(30) 116.0(6) . . . yes
C(25) C(26) C(27) 122.1(7) . . . yes
C(26) C(27) C(28) 120.5(6) . . . yes
C(27) C(28) C(29) 119.9(8) . . . yes
C(28) C(29) C(30) 119.3(9) . . . yes
C(25) C(30) C(29) 122.2(6) . . . yes
Si(2) C(31) C(32) 118.9(7) . . . yes
Si(2) C(31) C(36) 122.9(5) . . . yes
C(32) C(31) C(36) 118.2(6) . . . yes
C(31) C(32) C(33) 118.6(9) . . . yes
C(32) C(33) C(34) 121.7(8) . . . yes
C(33) C(34) C(35) 118.9(8) . . . yes
C(34) C(35) C(36) 122(1) . . . yes
C(31) C(36) C(35) 120.3(8) . . . yes
Si(2) C(37) C(38) 122.2(5) . . . yes
Si(2) C(37) C(42) 120.6(5) . . . yes
C(38) C(37) C(42) 116.9(7) . . . yes
C(37) C(38) C(39) 121.5(7) . . . yes
C(38) C(39) C(40) 120.5(7) . . . yes
C(39) C(40) C(41) 119.4(9) . . . yes
C(40) C(41) C(42) 119.6(9) . . . yes
C(37) C(42) C(41) 121.9(7) . . . yes
Cl(1) C(43) Cl(2) 112.2(7) . . . yes
Cl(3) C(44) Cl(4) 13(1) . . . yes
Cl(5) C(45) Cl(6) 81(1) . . . yes

loop_
_geom_bond_atom_site_label_1
_geom_bond_atom_site_label_2
_geom_bond_distance
_geom_bond_site_symmetry_1
_geom_bond_site_symmetry_2
_geom_bond_publ_flag
Ni(1) S(1) 2.271(2) . . yes
Ni(1) S(2) 2.276(2) . . yes
Ni(1) N(1) 2.085(5) . . yes
Ni(1) N(2) 2.113(7) . . yes
Cl(1) C(43) 1.76(1) . . yes
Cl(2) C(43) 1.736(8) . . yes
Cl(3) Cl(4) 1.20(2) . . yes
Cl(3) C(44) 1.92(2) . . yes
Cl(4) C(44) 0.75(3) . . yes
Cl(5) Cl(6) 2.36(5) . . yes
Cl(5) C(45) 1.91(3) . . yes
Cl(6) C(45) 1.70(3) . . yes
S(1) Si(1) 2.100(3) . . yes
S(2) Si(2) 2.110(2) . . yes
Si(1) C(7) 1.884(6) . . yes
Si(1) C(13) 1.905(8) . . yes
Si(1) C(19) 1.880(7) . . yes
Si(2) C(25) 1.872(7) . . yes
Si(2) C(31) 1.878(7) . . yes
Si(2) C(37) 1.896(8) . . yes
N(1) C(1) 1.49(1) . . yes
N(1) C(3) 1.468(8) . . yes
N(1) C(4) 1.48(1) . . yes
N(2) C(2) 1.493(9) . . yes
N(2) C(5) 1.49(1) . . yes
N(2) C(6) 1.491(8) . . yes
C(1) C(2) 1.48(1) . . yes
C(7) C(8) 1.38(1) . . yes
C(7) C(12) 1.39(1) . . yes
C(8) C(9) 1.40(1) . . yes
C(9) C(10) 1.35(1) . . yes
C(10) C(11) 1.36(1) . . yes
C(11) C(12) 1.40(1) . . yes
C(13) C(14) 1.36(1) . . yes
C(13) C(18) 1.36(1) . . yes
C(14) C(15) 1.40(1) . . yes
C(15) C(16) 1.36(2) . . yes
C(16) C(17) 1.36(2) . . yes
C(17) C(18) 1.40(2) . . yes
C(19) C(20) 1.40(1) . . yes
C(19) C(24) 1.40(1) . . yes
C(20) C(21) 1.38(1) . . yes
C(21) C(22) 1.37(1) . . yes
C(22) C(23) 1.39(1) . . yes
C(23) C(24) 1.36(1) . . yes
C(25) C(26) 1.413(7) . . yes
C(25) C(30) 1.41(1) . . yes
C(26) C(27) 1.38(1) . . yes
C(27) C(28) 1.35(1) . . yes
C(28) C(29) 1.422(10) . . yes
C(29) C(30) 1.37(1) . . yes
C(31) C(32) 1.43(1) . . yes
C(31) C(36) 1.42(1) . . yes
C(32) C(33) 1.42(1) . . yes
C(33) C(34) 1.38(2) . . yes
C(34) C(35) 1.38(2) . . yes
C(35) C(36) 1.38(1) . . yes
C(37) C(38) 1.394(9) . . yes
C(37) C(42) 1.42(1) . . yes
C(38) C(39) 1.37(1) . . yes
C(39) C(40) 1.39(1) . . yes
C(40) C(41) 1.40(1) . . yes
C(41) C(42) 1.37(1) . . yes

loop_
_geom_contact_atom_site_label_1
_geom_contact_atom_site_label_2
_geom_contact_distance
_geom_contact_site_symmetry_1
_geom_contact_site_symmetry_2
_geom_contact_publ_flag
Cl(1) C(4) 3.595(10) . 1_545 ?
Cl(3) C(35) 3.47(1) . 2_565 ?
Cl(6) C(35) 3.32(2) . 2_555 ?
Cl(6) C(36) 3.48(1) . 2_555 ?
C(15) C(45) 3.35(2) . 1_565 ?
C(16) C(45) 3.25(2) . 1_565 ?
C(35) C(45) 3.56(2) . 2_555 ?

loop_
_geom_torsion_atom_site_label_1
_geom_torsion_atom_site_label_2
_geom_torsion_atom_site_label_3
_geom_torsion_atom_site_label_4
_geom_torsion
_geom_torsion_site_symmetry_1
_geom_torsion_site_symmetry_2
_geom_torsion_site_symmetry_3
_geom_torsion_site_symmetry_4
_geom_torsion_publ_flag
Ni(1) S(1) Si(1) C(7) -28.7(3) . . . . yes
Ni(1) S(1) Si(1) C(13) -149.0(2) . . . . yes
Ni(1) S(1) Si(1) C(19) 94.6(2) . . . . yes
Ni(1) S(2) Si(2) C(25) 91.9(2) . . . . yes
Ni(1) S(2) Si(2) C(31) -31.4(3) . . . . yes
Ni(1) S(2) Si(2) C(37) -149.9(2) . . . . yes
Ni(1) N(1) C(1) C(2) -43.8(7) . . . . yes
Ni(1) N(2) C(2) C(1) -37.4(7) . . . . yes
S(1) Ni(1) S(2) Si(2) -44.7(2) . . . . yes
S(1) Ni(1) N(1) C(1) 116.2(4) . . . . yes
S(1) Ni(1) N(1) C(3) -124.6(5) . . . . yes
S(1) Ni(1) N(1) C(4) -1.0(6) . . . . yes
S(1) Ni(1) N(2) C(2) -99.6(4) . . . . yes
S(1) Ni(1) N(2) C(5) 143.6(4) . . . . yes
S(1) Ni(1) N(2) C(6) 20.1(5) . . . . yes
S(1) Si(1) C(7) C(8) 73.6(6) . . . . yes
S(1) Si(1) C(7) C(12) -106.9(7) . . . . yes
S(1) Si(1) C(13) C(14) 25.7(6) . . . . yes
S(1) Si(1) C(13) C(18) -152.1(7) . . . . yes
S(1) Si(1) C(19) C(20) 35.1(7) . . . . yes
S(1) Si(1) C(19) C(24) -149.8(6) . . . . yes
S(2) Ni(1) S(1) Si(1) -49.2(2) . . . . yes
S(2) Ni(1) N(1) C(1) -91.1(4) . . . . yes
S(2) Ni(1) N(1) C(3) 28.1(6) . . . . yes
S(2) Ni(1) N(1) C(4) 151.7(5) . . . . yes
S(2) Ni(1) N(2) C(2) 108.5(4) . . . . yes
S(2) Ni(1) N(2) C(5) -8.3(4) . . . . yes
S(2) Ni(1) N(2) C(6) -131.8(5) . . . . yes
S(2) Si(2) C(25) C(26) -153.2(5) . . . . yes
S(2) Si(2) C(25) C(30) 32.8(7) . . . . yes
S(2) Si(2) C(31) C(32) 74.0(5) . . . . yes
S(2) Si(2) C(31) C(36) -106.5(6) . . . . yes
S(2) Si(2) C(37) C(38) 33.6(7) . . . . yes
S(2) Si(2) C(37) C(42) -151.9(6) . . . . yes
Si(1) S(1) Ni(1) N(1) 84.9(2) . . . . yes
Si(1) S(1) Ni(1) N(2) 175.9(2) . . . . yes
Si(1) C(7) C(8) C(9) -179.9(6) . . . . yes
Si(1) C(7) C(12) C(11) -178.4(7) . . . . yes
Si(1) C(13) C(14) C(15) -176.6(7) . . . . yes
Si(1) C(13) C(18) C(17) 178.5(10) . . . . yes
Si(1) C(19) C(20) C(21) 175.7(7) . . . . yes
Si(1) C(19) C(24) C(23) -175.3(7) . . . . yes
Si(2) S(2) Ni(1) N(1) 178.2(2) . . . . yes
Si(2) S(2) Ni(1) N(2) 87.8(2) . . . . yes
Si(2) C(25) C(26) C(27) -175.0(6) . . . . yes
Si(2) C(25) C(30) C(29) 175.8(7) . . . . yes
Si(2) C(31) C(32) C(33) -178.8(5) . . . . yes
Si(2) C(31) C(36) C(35) 178.8(6) . . . . yes
Si(2) C(37) C(38) C(39) 176.4(7) . . . . yes
Si(2) C(37) C(42) C(41) -175.9(7) . . . . yes
N(1) Ni(1) N(2) C(2) 10.5(4) . . . . yes
N(1) Ni(1) N(2) C(5) -106.4(4) . . . . yes
N(1) Ni(1) N(2) C(6) 130.2(6) . . . . yes
N(1) C(1) C(2) N(2) 58.7(9) . . . . yes
N(2) Ni(1) N(1) C(1) 17.1(4) . . . . yes
N(2) Ni(1) N(1) C(3) 136.3(6) . . . . yes
N(2) Ni(1) N(1) C(4) -100.1(5) . . . . yes
C(1) C(2) N(2) C(5) 81.1(9) . . . . yes
C(1) C(2) N(2) C(6) -161.4(7) . . . . yes
C(2) C(1) N(1) C(3) -167.2(7) . . . . yes
C(2) C(1) N(1) C(4) 75.3(8) . . . . yes
C(7) Si(1) C(13) C(14) -97.4(7) . . . . yes
C(7) Si(1) C(13) C(18) 84.8(8) . . . . yes
C(7) Si(1) C(19) C(20) 161.0(6) . . . . yes
C(7) Si(1) C(19) C(24) -23.9(8) . . . . yes
C(7) C(8) C(9) C(10) 0(1) . . . . yes
C(7) C(12) C(11) C(10) -3(1) . . . . yes
C(8) C(7) Si(1) C(13) -166.7(6) . . . . yes
C(8) C(7) Si(1) C(19) -51.4(7) . . . . yes
C(8) C(7) C(12) C(11) 1(1) . . . . yes
C(8) C(9) C(10) C(11) -2(1) . . . . yes
C(9) C(8) C(7) C(12) 0(1) . . . . yes
C(9) C(10) C(11) C(12) 3(1) . . . . yes
C(12) C(7) Si(1) C(13) 12.9(7) . . . . yes
C(12) C(7) Si(1) C(19) 128.1(7) . . . . yes
C(13) Si(1) C(19) C(20) -82.2(7) . . . . yes
C(13) Si(1) C(19) C(24) 92.9(7) . . . . yes
C(13) C(14) C(15) C(16) -1(1) . . . . yes
C(13) C(18) C(17) C(16) -1(1) . . . . yes
C(14) C(13) Si(1) C(19) 145.7(6) . . . . yes
C(14) C(13) C(18) C(17) 0(1) . . . . yes
C(14) C(15) C(16) C(17) 0(1) . . . . yes
C(15) C(14) C(13) C(18) 1(1) . . . . yes
C(15) C(16) C(17) C(18) 1(1) . . . . yes
C(18) C(13) Si(1) C(19) -32.1(8) . . . . yes
C(19) C(20) C(21) C(22) 0(1) . . . . yes
C(19) C(24) C(23) C(22) 0(1) . . . . yes
C(20) C(19) C(24) C(23) 0(1) . . . . yes
C(20) C(21) C(22) C(23) 0(1) . . . . yes
C(21) C(20) C(19) C(24) 0(1) . . . . yes
C(21) C(22) C(23) C(24) 1(1) . . . . yes
C(25) Si(2) C(31) C(32) -50.7(6) . . . . yes
C(25) Si(2) C(31) C(36) 128.8(6) . . . . yes
C(25) Si(2) C(37) C(38) 154.3(6) . . . . yes
C(25) Si(2) C(37) C(42) -31.2(7) . . . . yes
C(25) C(26) C(27) C(28) 1(1) . . . . yes
C(25) C(30) C(29) C(28) -2(1) . . . . yes
C(26) C(25) Si(2) C(31) -27.8(7) . . . . yes
C(26) C(25) Si(2) C(37) 88.4(6) . . . . yes
C(26) C(25) C(30) C(29) 1(1) . . . . yes
C(26) C(27) C(28) C(29) -1(1) . . . . yes
C(27) C(26) C(25) C(30) 0(1) . . . . yes
C(27) C(28) C(29) C(30) 2(1) . . . . yes
C(30) C(25) Si(2) C(31) 158.3(6) . . . . yes
C(30) C(25) Si(2) C(37) -85.6(7) . . . . yes
C(31) Si(2) C(37) C(38) -88.4(6) . . . . yes
C(31) Si(2) C(37) C(42) 86.1(7) . . . . yes
C(31) C(32) C(33) C(34) 0(1) . . . . yes
C(31) C(36) C(35) C(34) 0(1) . . . . yes
C(32) C(31) Si(2) C(37) -167.0(5) . . . . yes
C(32) C(31) C(36) C(35) -1(1) . . . . yes
C(32) C(33) C(34) C(35) 0(1) . . . . yes
C(33) C(32) C(31) C(36) 1.7(10) . . . . yes
C(33) C(34) C(35) C(36) 0(1) . . . . yes
C(36) C(31) Si(2) C(37) 12.5(6) . . . . yes
C(37) C(38) C(39) C(40) -1(1) . . . . yes
C(37) C(42) C(41) C(40) 0(1) . . . . yes
C(38) C(37) C(42) C(41) -1(1) . . . . yes
C(38) C(39) C(40) C(41) 0(1) . . . . yes
C(39) C(38) C(37) C(42) 1(1) . . . . yes
C(39) C(40) C(41) C(42) 0(1) . . . . yes
C(39) C(40) C(41) C(42) 0(1) . . . . yes
